data_7112686
loop_
_publ_author_name
'Bhat, Vikram'
'Rawal, Viresh H.'

_publ_section_title
;
 Stereocontrolled synthesis of 20,21-dihydro N-methylwelwitindolinone B
 isothiocyanate.
;
_journal_issue 34
_journal_name_full 'Chemical communications (Cambridge, England)'
_journal_page_first 9705
_journal_page_last 9707
_journal_paper_doi 10.1039/c1cc13498a
_journal_volume 47
_journal_year 2011
_chemical_formula_sum 'C22 H24 Cl N O2'
_chemical_formula_weight 369.87
_chemical_name_systematic
;
?
;
_space_group_IT_number 14
_symmetry_space_group_name_Hall '-P 2ybc'
_symmetry_space_group_name_H-M 'P 1 21/c 1'
_atom_sites_solution_hydrogens geom
_atom_sites_solution_primary direct
_atom_sites_solution_secondary difmap
_audit_creation_method SHELXL-97
_cell_angle_alpha 90.00
_cell_angle_beta 110.502(14)
_cell_angle_gamma 90.00
_cell_formula_units_Z 4
_cell_length_a 8.941(4)
_cell_length_b 9.465(4)
_cell_length_c 22.998(8)
_cell_measurement_reflns_used 1024
_cell_measurement_temperature 100(2)
_cell_measurement_theta_max 25.02
_cell_measurement_theta_min 1.89
_cell_volume 1823.0(13)
_computing_structure_refinement 'SHELXL-97 (Sheldrick, 2008)'
_computing_structure_solution 'SHELXS-97 (Sheldrick, 2008)'
_diffrn_ambient_temperature 100(2)
_diffrn_measured_fraction_theta_full 1.000
_diffrn_measured_fraction_theta_max 1.000
_diffrn_radiation_monochromator graphite
_diffrn_radiation_source 'fine-focus sealed tube'
_diffrn_radiation_type MoK\a
_diffrn_radiation_wavelength 0.71073
_diffrn_reflns_av_R_equivalents 0.0000
_diffrn_reflns_av_sigmaI/netI 0.0505
_diffrn_reflns_limit_h_max 10
_diffrn_reflns_limit_h_min -10
_diffrn_reflns_limit_k_max 0
_diffrn_reflns_limit_k_min -11
_diffrn_reflns_limit_l_max 9
_diffrn_reflns_limit_l_min -27
_diffrn_reflns_number 3587
_diffrn_reflns_theta_full 25.02
_diffrn_reflns_theta_max 25.02
_diffrn_reflns_theta_min 1.89
_exptl_absorpt_coefficient_mu 0.226
_exptl_absorpt_correction_T_max 0.9647
_exptl_absorpt_correction_T_min 0.9150
_exptl_absorpt_correction_type multi-scan
_exptl_absorpt_process_details
;
absorption corrections were made based on correspondance of
equivalent intensities usingprogram SADABS (G. Sheldrick, Bruker
Analytical X-ray Systems, Madison, WI)
;
_exptl_crystal_density_diffrn 1.348
_exptl_crystal_density_method 'not measured'
_exptl_crystal_F_000 784
_exptl_crystal_size_max 0.40
_exptl_crystal_size_mid 0.16
_exptl_crystal_size_min 0.16
_refine_diff_density_max 0.357
_refine_diff_density_min -0.338
_refine_diff_density_rms 0.072
_refine_ls_extinction_method none
_refine_ls_goodness_of_fit_ref 1.093
_refine_ls_hydrogen_treatment constr
_refine_ls_matrix_type full
_refine_ls_number_parameters 240
_refine_ls_number_reflns 3699
_refine_ls_number_restraints 0
_refine_ls_restrained_S_all 1.093
_refine_ls_R_factor_all 0.0651
_refine_ls_R_factor_gt 0.0627
_refine_ls_shift/su_max 0.008
_refine_ls_shift/su_mean 0.001
_refine_ls_structure_factor_coef Fsqd
_refine_ls_weighting_details 'calc w=1/[\s^2^(Fo^2^)+(0.1021P)^2^+2.3488P] where P=(Fo^2^+2Fc^2^)/3'
_refine_ls_weighting_scheme calc
_refine_ls_wR_factor_gt 0.1734
_refine_ls_wR_factor_ref 0.1760
_reflns_number_gt 3577
_reflns_number_total 3699
_reflns_threshold_expression >2sigma(I)
_cod_data_source_file c1cc13498a.txt
_cod_data_source_block bhat04s
_cod_original_sg_symbol_H-M P21/c
_cod_database_code 7112686

loop_
_symmetry_equiv_pos_as_xyz
'x, y, z'
'-x, y+1/2, -z+1/2'
'-x, -y, -z'
'x, -y-1/2, z-1/2'

loop_
_atom_site_label
_atom_site_type_symbol
_atom_site_fract_x
_atom_site_fract_y
_atom_site_fract_z
_atom_site_U_iso_or_equiv
_atom_site_adp_type
_atom_site_occupancy
_atom_site_symmetry_multiplicity
_atom_site_calc_flag
_atom_site_refinement_flags
C1 C -0.1792(4) -0.1520(4) 0.00551(17) 0.0235(8) Uani 1 1 d .
H1A H -0.2407 -0.2081 0.0251 0.035 Uiso 1 1 calc R
H1B H -0.0832 -0.2044 0.0071 0.035 Uiso 1 1 calc R
H1C H -0.2447 -0.1333 -0.0379 0.035 Uiso 1 1 calc R
C2 C -0.2247(4) 0.0993(4) 0.02805(15) 0.0187(7) Uani 1 1 d .
H2 H -0.3277 0.1074 -0.0030 0.022 Uiso 1 1 calc R
C3 C -0.1501(4) 0.2052(4) 0.06787(16) 0.0177(7) Uani 1 1 d .
C4 C 0.0022(4) 0.1488(3) 0.10611(15) 0.0166(7) Uani 1 1 d .
C5 C 0.0059(4) 0.0052(4) 0.08761(16) 0.0181(7) Uani 1 1 d .
C6 C 0.1300(4) -0.0875(3) 0.11734(16) 0.0189(7) Uani 1 1 d .
H6 H 0.1282 -0.1826 0.1039 0.023 Uiso 1 1 calc R
C7 C 0.2551(4) -0.0367(4) 0.16691(17) 0.0230(8) Uani 1 1 d .
H7 H 0.3391 -0.0985 0.1894 0.028 Uiso 1 1 calc R
C8 C 0.2601(4) 0.1050(4) 0.18457(16) 0.0200(7) Uani 1 1 d .
H8 H 0.3498 0.1375 0.2182 0.024 Uiso 1 1 calc R
C9 C 0.1390(4) 0.2005(4) 0.15486(15) 0.0160(7) Uani 1 1 d .
C10 C 0.1731(4) 0.3572(3) 0.17129(15) 0.0159(7) Uani 1 1 d .
C11 C 0.3244(4) 0.3843(4) 0.15629(17) 0.0203(7) Uani 1 1 d .
H11 H 0.3111 0.4002 0.1140 0.024 Uiso 1 1 calc R
C12 C 0.0422(4) 0.4575(4) 0.13054(15) 0.0172(7) Uani 1 1 d .
C13 C -0.1276(4) 0.4304(3) 0.12938(16) 0.0172(7) Uani 1 1 d .
H13 H -0.1800 0.5245 0.1275 0.021 Uiso 1 1 calc R
C14 C -0.2230(4) 0.3497(4) 0.06947(16) 0.0187(7) Uani 1 1 d .
C15 C -0.2298(5) 0.4345(4) 0.01174(17) 0.0251(8) Uani 1 1 d .
H15A H -0.2994 0.3860 -0.0256 0.038 Uiso 1 1 calc R
H15B H -0.1221 0.4427 0.0101 0.038 Uiso 1 1 calc R
H15C H -0.2723 0.5291 0.0139 0.038 Uiso 1 1 calc R
C16 C -0.3956(4) 0.3309(4) 0.06842(17) 0.0237(8) Uani 1 1 d .
H16A H -0.3955 0.2674 0.1021 0.036 Uiso 1 1 calc R
H16B H -0.4620 0.2904 0.0285 0.036 Uiso 1 1 calc R
H16C H -0.4389 0.4230 0.0740 0.036 Uiso 1 1 calc R
C17 C -0.1230(4) 0.3582(4) 0.18982(16) 0.0195(7) Uani 1 1 d .
H17A H -0.2226 0.3800 0.1976 0.023 Uiso 1 1 calc R
H17B H -0.1174 0.2545 0.1852 0.023 Uiso 1 1 calc R
C18 C 0.0189(4) 0.4067(4) 0.24459(15) 0.0170(7) Uani 1 1 d .
H18 H -0.0017 0.4864 0.2693 0.020 Uiso 1 1 calc R
C19 C 0.1817(4) 0.4079(4) 0.23661(15) 0.0165(7) Uani 1 1 d .
C20 C 0.2877(4) 0.5341(4) 0.26221(16) 0.0218(7) Uani 1 1 d .
H20A H 0.3998 0.5044 0.2768 0.033 Uiso 1 1 calc R
H20B H 0.2624 0.5744 0.2969 0.033 Uiso 1 1 calc R
H20C H 0.2697 0.6054 0.2295 0.033 Uiso 1 1 calc R
C21 C 0.1490(4) 0.3040(4) 0.28028(16) 0.0209(7) Uani 1 1 d .
H21 H 0.1324 0.2041 0.2652 0.025 Uiso 1 1 calc R
C22 C 0.2217(4) 0.3211(4) 0.34886(17) 0.0250(8) Uani 1 1 d .
H22A H 0.1550 0.2721 0.3691 0.030 Uiso 1 1 calc R
H22B H 0.2254 0.4226 0.3596 0.030 Uiso 1 1 calc R
Cl1 Cl 0.42192(11) 0.24860(11) 0.37728(4) 0.0328(3) Uani 1 1 d .
N1 N -0.1331(4) -0.0192(3) 0.03836(13) 0.0193(6) Uani 1 1 d .
O1 O 0.0753(3) 0.5583(3) 0.10553(12) 0.0251(6) Uani 1 1 d .
O2 O 0.4572(3) 0.3871(3) 0.19286(12) 0.0274(6) Uani 1 1 d .

loop_
_atom_site_aniso_label
_atom_site_aniso_U_11
_atom_site_aniso_U_22
_atom_site_aniso_U_33
_atom_site_aniso_U_23
_atom_site_aniso_U_13
_atom_site_aniso_U_12
C1 0.0236(18) 0.0229(17) 0.0249(18) -0.0075(15) 0.0096(15) -0.0066(15)
C2 0.0174(17) 0.0243(17) 0.0136(15) -0.0006(14) 0.0046(13) -0.0002(14)
C3 0.0149(16) 0.0203(16) 0.0188(17) 0.0031(14) 0.0071(13) 0.0001(13)
C4 0.0164(16) 0.0173(15) 0.0169(16) 0.0009(13) 0.0068(13) -0.0014(14)
C5 0.0183(17) 0.0209(16) 0.0168(16) -0.0001(13) 0.0082(14) -0.0026(14)
C6 0.0203(16) 0.0143(15) 0.0238(17) -0.0024(13) 0.0098(14) -0.0017(14)
C7 0.0189(17) 0.0224(17) 0.0287(19) 0.0032(15) 0.0097(15) 0.0062(14)
C8 0.0150(16) 0.0247(17) 0.0187(16) 0.0011(14) 0.0039(14) 0.0020(15)
C9 0.0136(16) 0.0202(16) 0.0153(15) -0.0005(13) 0.0063(13) 0.0000(13)
C10 0.0159(15) 0.0189(16) 0.0123(15) -0.0035(13) 0.0044(13) -0.0017(13)
C11 0.0219(18) 0.0182(16) 0.0214(17) -0.0061(14) 0.0086(15) -0.0039(14)
C12 0.0181(17) 0.0186(16) 0.0142(15) -0.0081(13) 0.0047(13) -0.0025(14)
C13 0.0125(15) 0.0135(15) 0.0257(17) 0.0012(14) 0.0069(13) 0.0049(13)
C14 0.0144(16) 0.0186(16) 0.0209(17) 0.0009(14) 0.0033(13) 0.0018(13)
C15 0.0261(19) 0.0224(17) 0.0215(18) 0.0026(15) 0.0017(15) 0.0018(15)
C16 0.0158(16) 0.0258(18) 0.0274(18) -0.0045(15) 0.0049(14) 0.0032(15)
C17 0.0169(16) 0.0197(16) 0.0230(17) -0.0021(14) 0.0084(14) -0.0008(14)
C18 0.0169(16) 0.0214(16) 0.0170(16) 0.0001(14) 0.0113(13) 0.0013(14)
C19 0.0116(15) 0.0201(16) 0.0169(16) -0.0026(13) 0.0037(13) 0.0021(13)
C20 0.0231(17) 0.0190(17) 0.0225(17) -0.0068(14) 0.0070(14) -0.0013(15)
C21 0.0195(17) 0.0222(17) 0.0204(18) -0.0023(14) 0.0062(14) -0.0009(14)
C22 0.0205(17) 0.0297(19) 0.0244(19) 0.0001(15) 0.0073(15) 0.0020(16)
Cl1 0.0227(5) 0.0403(5) 0.0292(5) 0.0073(4) 0.0012(4) 0.0041(4)
N1 0.0202(14) 0.0206(14) 0.0180(14) -0.0025(12) 0.0077(12) -0.0025(12)
O1 0.0265(13) 0.0180(12) 0.0270(13) 0.0019(10) 0.0047(11) -0.0053(11)
O2 0.0155(12) 0.0377(15) 0.0289(14) -0.0078(12) 0.0077(11) -0.0046(11)

loop_
_atom_type_symbol
_atom_type_description
_atom_type_scat_dispersion_real
_atom_type_scat_dispersion_imag
_atom_type_scat_source
C C 0.0033 0.0016 'International Tables Vol C Tables 4.2.6.8 and 6.1.1.4'
H H 0.0000 0.0000 'International Tables Vol C Tables 4.2.6.8 and 6.1.1.4'
Cl Cl 0.1484 0.1585 'International Tables Vol C Tables 4.2.6.8 and 6.1.1.4'
N N 0.0061 0.0033 'International Tables Vol C Tables 4.2.6.8 and 6.1.1.4'
O O 0.0106 0.0060 'International Tables Vol C Tables 4.2.6.8 and 6.1.1.4'

loop_
_geom_angle_atom_site_label_1
_geom_angle_atom_site_label_2
_geom_angle_atom_site_label_3
_geom_angle
N1 C2 C3 111.5(3)
C2 C3 C4 105.9(3)
C2 C3 C14 124.3(3)
C4 C3 C14 129.8(3)
C9 C4 C5 117.2(3)
C9 C4 C3 136.1(3)
C5 C4 C3 106.6(3)
N1 C5 C6 129.3(3)
N1 C5 C4 107.2(3)
C6 C5 C4 123.5(3)
C7 C6 C5 117.6(3)
C6 C7 C8 120.7(3)
C9 C8 C7 122.7(3)
C8 C9 C4 118.0(3)
C8 C9 C10 116.9(3)
C4 C9 C10 124.5(3)
C11 C10 C9 102.8(3)
C11 C10 C12 107.6(3)
C9 C10 C12 113.7(3)
C11 C10 C19 114.7(3)
C9 C10 C19 118.4(3)
C12 C10 C19 99.6(3)
O2 C11 C10 125.9(3)
O1 C12 C13 122.2(3)
O1 C12 C10 121.1(3)
C13 C12 C10 116.4(3)
C12 C13 C17 110.3(3)
C12 C13 C14 109.5(3)
C17 C13 C14 114.7(3)
C3 C14 C15 109.7(3)
C3 C14 C13 111.0(3)
C15 C14 C13 110.8(3)
C3 C14 C16 109.3(3)
C15 C14 C16 108.1(3)
C13 C14 C16 107.9(3)
C18 C17 C13 111.5(3)
C17 C18 C21 121.1(3)
C17 C18 C19 117.3(3)
C21 C18 C19 59.3(2)
C21 C19 C20 119.9(3)
C21 C19 C18 60.0(2)
C20 C19 C18 116.9(3)
C21 C19 C10 119.2(3)
C20 C19 C10 115.7(3)
C18 C19 C10 112.8(3)
C22 C21 C19 121.4(3)
C22 C21 C18 118.1(3)
C19 C21 C18 60.8(2)
C21 C22 Cl1 110.5(3)
C2 N1 C5 108.7(3)
C2 N1 C1 125.5(3)
C5 N1 C1 125.7(3)

loop_
_geom_bond_atom_site_label_1
_geom_bond_atom_site_label_2
_geom_bond_distance
C1 N1 1.450(5)
C2 N1 1.360(5)
C2 C3 1.363(5)
C3 C4 1.440(5)
C3 C14 1.521(5)
C4 C9 1.425(5)
C4 C5 1.429(5)
C5 N1 1.377(5)
C5 C6 1.391(5)
C6 C7 1.375(5)
C7 C8 1.397(5)
C8 C9 1.392(5)
C9 C10 1.535(5)
C10 C11 1.530(5)
C10 C12 1.543(5)
C10 C19 1.553(4)
C11 O2 1.191(4)
C12 O1 1.203(4)
C12 C13 1.531(4)
C13 C17 1.537(5)
C13 C14 1.545(5)
C14 C15 1.535(5)
C14 C16 1.545(5)
C17 C18 1.513(5)
C18 C21 1.517(5)
C18 C19 1.530(4)
C19 C21 1.506(5)
C19 C20 1.510(5)
C21 C22 1.489(5)
C22 Cl1 1.812(4)

loop_
_geom_torsion_atom_site_label_1
_geom_torsion_atom_site_label_2
_geom_torsion_atom_site_label_3
_geom_torsion_atom_site_label_4
_geom_torsion
N1 C2 C3 C4 0.6(4)
N1 C2 C3 C14 -178.2(3)
C2 C3 C4 C9 178.0(4)
C14 C3 C4 C9 -3.2(7)
C2 C3 C4 C5 -2.5(4)
C14 C3 C4 C5 176.2(3)
C9 C4 C5 N1 -176.9(3)
C3 C4 C5 N1 3.5(4)
C9 C4 C5 C6 4.5(5)
C3 C4 C5 C6 -175.1(3)
N1 C5 C6 C7 -178.5(3)
C4 C5 C6 C7 -0.3(5)
C5 C6 C7 C8 -3.0(5)
C6 C7 C8 C9 1.9(6)
C7 C8 C9 C4 2.5(5)
C7 C8 C9 C10 -169.5(3)
C5 C4 C9 C8 -5.4(5)
C3 C4 C9 C8 174.0(4)
C5 C4 C9 C10 165.9(3)
C3 C4 C9 C10 -14.7(6)
C8 C9 C10 C11 56.6(4)
C4 C9 C10 C11 -114.8(4)
C8 C9 C10 C12 172.6(3)
C4 C9 C10 C12 1.2(5)
C8 C9 C10 C19 -71.0(4)
C4 C9 C10 C19 117.6(3)
C9 C10 C11 O2 -99.4(4)
C12 C10 C11 O2 140.3(4)
C19 C10 C11 O2 30.5(5)
C11 C10 C12 O1 -16.7(4)
C9 C10 C12 O1 -129.8(3)
C19 C10 C12 O1 103.3(3)
C11 C10 C12 C13 169.4(3)
C9 C10 C12 C13 56.3(4)
C19 C10 C12 C13 -70.6(3)
O1 C12 C13 C17 -147.2(3)
C10 C12 C13 C17 26.6(4)
O1 C12 C13 C14 85.7(4)
C10 C12 C13 C14 -100.5(3)
C2 C3 C14 C15 -71.4(4)
C4 C3 C14 C15 110.1(4)
C2 C3 C14 C13 165.9(3)
C4 C3 C14 C13 -12.7(5)
C2 C3 C14 C16 46.9(4)
C4 C3 C14 C16 -131.6(4)
C12 C13 C14 C3 63.0(4)
C17 C13 C14 C3 -61.5(4)
C12 C13 C14 C15 -59.1(4)
C17 C13 C14 C15 176.3(3)
C12 C13 C14 C16 -177.2(3)
C17 C13 C14 C16 58.2(4)
C12 C13 C17 C18 33.2(4)
C14 C13 C17 C18 157.3(3)
C13 C17 C18 C21 -116.7(3)
C13 C17 C18 C19 -47.8(4)
C17 C18 C19 C21 -111.7(3)
C17 C18 C19 C20 137.7(3)
C21 C18 C19 C20 -110.6(3)
C17 C18 C19 C10 0.0(4)
C21 C18 C19 C10 111.6(3)
C11 C10 C19 C21 -124.5(3)
C9 C10 C19 C21 -2.8(4)
C12 C10 C19 C21 120.9(3)
C11 C10 C19 C20 29.9(4)
C9 C10 C19 C20 151.7(3)
C12 C10 C19 C20 -84.6(3)
C11 C10 C19 C18 168.3(3)
C9 C10 C19 C18 -70.0(4)
C12 C10 C19 C18 53.7(3)
C20 C19 C21 C22 -1.2(5)
C18 C19 C21 C22 -106.9(4)
C10 C19 C21 C22 152.2(3)
C20 C19 C21 C18 105.7(3)
C10 C19 C21 C18 -100.9(3)
C17 C18 C21 C22 -142.5(3)
C19 C18 C21 C22 112.2(4)
C17 C18 C21 C19 105.3(3)
C19 C21 C22 Cl1 -83.3(4)
C18 C21 C22 Cl1 -154.5(3)
C3 C2 N1 C5 1.6(4)
C3 C2 N1 C1 177.9(3)
C6 C5 N1 C2 175.3(4)
C4 C5 N1 C2 -3.2(4)
C6 C5 N1 C1 -1.0(6)
C4 C5 N1 C1 -179.4(3)
